data_4332500
loop_
_publ_author_name
'Graziani, Olivier'
'Hamon, Paul'
'Th\'epot, Jean-Yves'
'Toupet, Lo\"ic'
'Szil\'agyi, Petra \'A.'
'Moln\'ar, G\'abor'
'Bousseksou, Azzedine'
'Tilset, Mats'
'Hamon, Jean-Ren\'e'

_publ_section_title
;
 Noveltert-Butyl-tris(3-hydrocarbylpyrazol-1-yl)borate Ligands:&#x00A0;
 Synthesis, Spectroscopic Studies, and Coordination Chemistry#
;
_journal_issue 14
_journal_name_full 'Inorganic Chemistry'
_journal_page_first 5661
_journal_page_last 5674
_journal_paper_doi 10.1021/ic060458n
_journal_volume 45
_journal_year 2006
_chemical_formula_sum 'C25 H44 B Li N6 O'
_chemical_formula_weight 462.41
_chemical_name_systematic
;
 ?
;
_space_group_IT_number 2
_symmetry_cell_setting triclinic
_symmetry_space_group_name_Hall '-P 1'
_symmetry_space_group_name_H-M 'P -1'
_atom_sites_solution_hydrogens geom
_atom_sites_solution_primary direct
_atom_sites_solution_secondary difmap
_audit_creation_method SHELXL-97
_cell_angle_alpha 86.3070(10)
_cell_angle_beta 85.5870(10)
_cell_angle_gamma 70.603(2)
_cell_formula_units_Z 2
_cell_length_a 11.2991(3)
_cell_length_b 11.5788(3)
_cell_length_c 11.6144(4)
_cell_measurement_temperature 150(2)
_cell_volume 1427.80(7)
_computing_structure_refinement 'SHELXL-97 (Sheldrick, 1997)'
_computing_structure_solution 'SHELXS-97 (Sheldrick, 1990)'
_diffrn_ambient_temperature 293(2)
_diffrn_measured_fraction_theta_full 0.982
_diffrn_measured_fraction_theta_max 0.982
_diffrn_radiation_monochromator graphite
_diffrn_radiation_source 'fine-focus sealed tube'
_diffrn_radiation_type MoK\a
_diffrn_radiation_wavelength 0.71069
_diffrn_reflns_av_R_equivalents 0.0000
_diffrn_reflns_av_sigmaI/netI 0.0555
_diffrn_reflns_limit_h_max 14
_diffrn_reflns_limit_h_min 0
_diffrn_reflns_limit_k_max 15
_diffrn_reflns_limit_k_min -13
_diffrn_reflns_limit_l_max 15
_diffrn_reflns_limit_l_min -14
_diffrn_reflns_number 6414
_diffrn_reflns_theta_full 27.47
_diffrn_reflns_theta_max 27.47
_diffrn_reflns_theta_min 1.76
_exptl_absorpt_coefficient_mu 0.066
_exptl_crystal_colour colourless
_exptl_crystal_density_diffrn 1.076
_exptl_crystal_density_method 'not measured'
_exptl_crystal_description block
_exptl_crystal_F_000 504
_exptl_crystal_size_max 0.36
_exptl_crystal_size_mid 0.21
_exptl_crystal_size_min 0.14
_refine_diff_density_max 0.274
_refine_diff_density_min -0.285
_refine_diff_density_rms 0.042
_refine_ls_extinction_coef 0.017(3)
_refine_ls_extinction_expression Fc^*^=kFc[1+0.001xFc^2^\l^3^/sin(2\q)]^-1/4^
_refine_ls_extinction_method SHELXL
_refine_ls_goodness_of_fit_ref 1.005
_refine_ls_hydrogen_treatment mixed
_refine_ls_matrix_type full
_refine_ls_number_parameters 311
_refine_ls_number_reflns 6414
_refine_ls_number_restraints 0
_refine_ls_restrained_S_all 1.005
_refine_ls_R_factor_all 0.0848
_refine_ls_R_factor_gt 0.0499
_refine_ls_shift/su_max 0.000
_refine_ls_shift/su_mean 0.000
_refine_ls_structure_factor_coef Fsqd
_refine_ls_weighting_details 'calc w=1/[\s^2^(Fo^2^)+(0.0742P)^2^+0.2810P] where P=(Fo^2^+2Fc^2^)/3'
_refine_ls_weighting_scheme calc
_refine_ls_wR_factor_gt 0.1251
_refine_ls_wR_factor_ref 0.1466
_reflns_number_gt 4374
_reflns_number_total 6414
_reflns_threshold_expression >2sigma(I)
_cod_data_source_file ic060458nsup1.cif
_cod_data_source_block og
_cod_depositor_comments
;
The following automatic conversions were performed:
'_atom_site_symetry_multiplicity' tag replaced with
'_atom_site_symmetry_multiplicity'.

Automatic conversion script
Id: cif_correct_tags 1440 2010-10-19 06:21:57Z saulius 
;
_cod_original_sg_symbol_H-M P-1
_cod_database_code 4332500

loop_
_symmetry_equiv_pos_as_xyz
'x, y, z'
'-x, -y, -z'

loop_
_atom_site_label
_atom_site_type_symbol
_atom_site_fract_x
_atom_site_fract_y
_atom_site_fract_z
_atom_site_U_iso_or_equiv
_atom_site_adp_type
_atom_site_occupancy
_atom_site_symmetry_multiplicity
_atom_site_calc_flag
_atom_site_refinement_flags
N1 N 0.62927(12) -0.09965(12) 0.28878(10) 0.0240(3) Uani 1 1 d .
N2 N 0.51690(12) -0.08955(12) 0.24462(10) 0.0236(3) Uani 1 1 d .
N3 N 0.35295(12) 0.19662(11) 0.39436(10) 0.0232(3) Uani 1 1 d .
N4 N 0.38761(12) 0.12084(11) 0.30303(10) 0.0230(3) Uani 1 1 d .
N5 N 0.70580(14) 0.20654(13) 0.40671(11) 0.0325(3) Uani 1 1 d .
N6 N 0.66672(14) 0.25752(14) 0.30161(11) 0.0337(3) Uani 1 1 d .
H6 H 0.5955 0.2618 0.2769 0.040 Uiso 1 1 calc R
C1 C 0.72013(15) -0.15199(14) 0.20928(12) 0.0252(3) Uani 1 1 d .
C2 C 0.66636(17) -0.17637(17) 0.11246(14) 0.0344(4) Uani 1 1 d .
H2 H 0.7082 -0.2126 0.0451 0.041 Uiso 1 1 calc R
C3 C 0.53965(16) -0.13550(16) 0.13823(13) 0.0317(4) Uani 1 1 d .
H3 H 0.4788 -0.1388 0.0902 0.038 Uiso 1 1 calc R
C4 C 0.34228(15) 0.30958(14) 0.35151(13) 0.0260(3) Uani 1 1 d .
C5 C 0.37040(17) 0.30703(15) 0.23204(14) 0.0326(4) Uani 1 1 d .
H5 H 0.3700 0.3727 0.1814 0.039 Uiso 1 1 calc R
C6 C 0.39884(17) 0.18621(15) 0.20561(13) 0.0304(4) Uani 1 1 d .
H6A H 0.4220 0.1551 0.1324 0.037 Uiso 1 1 calc R
C7 C 0.85756(15) -0.17717(16) 0.22697(13) 0.0300(4) Uani 1 1 d .
C8 C 0.92982(19) -0.31285(19) 0.20928(17) 0.0470(5) Uani 1 1 d .
H8A H 1.0173 -0.3290 0.2204 0.056 Uiso 1 1 calc R
H8B H 0.9204 -0.3327 0.1323 0.056 Uiso 1 1 calc R
H8C H 0.8972 -0.3620 0.2641 0.056 Uiso 1 1 calc R
C9 C 0.90825(19) -0.0993(2) 0.13783(16) 0.0470(5) Uani 1 1 d .
H9A H 0.9958 -0.1148 0.1480 0.056 Uiso 1 1 calc R
H9B H 0.8626 -0.0141 0.1482 0.056 Uiso 1 1 calc R
H9C H 0.8982 -0.1202 0.0614 0.056 Uiso 1 1 calc R
C10 C 0.87635(17) -0.14489(19) 0.34807(14) 0.0382(4) Uani 1 1 d .
H10A H 0.9643 -0.1620 0.3571 0.046 Uiso 1 1 calc R
H10B H 0.8442 -0.1930 0.4045 0.046 Uiso 1 1 calc R
H10C H 0.8323 -0.0594 0.3588 0.046 Uiso 1 1 calc R
C11 C 0.30124(17) 0.41814(15) 0.42939(15) 0.0331(4) Uani 1 1 d .
C12 C 0.3425(3) 0.52176(19) 0.3731(2) 0.0687(8) Uani 1 1 d .
H12A H 0.3165 0.5900 0.4227 0.082 Uiso 1 1 calc R
H12B H 0.3048 0.5465 0.3003 0.082 Uiso 1 1 calc R
H12C H 0.4324 0.4942 0.3607 0.082 Uiso 1 1 calc R
C13 C 0.3586(2) 0.38306(18) 0.54616(17) 0.0492(5) Uani 1 1 d .
H13A H 0.3315 0.4531 0.5936 0.059 Uiso 1 1 calc R
H13B H 0.4486 0.3554 0.5353 0.059 Uiso 1 1 calc R
H13C H 0.3320 0.3186 0.5833 0.059 Uiso 1 1 calc R
C14 C 0.1586(2) 0.4606(2) 0.4477(2) 0.0613(6) Uani 1 1 d .
H14A H 0.1312 0.5293 0.4968 0.074 Uiso 1 1 calc R
H14B H 0.1330 0.3948 0.4834 0.074 Uiso 1 1 calc R
H14C H 0.1216 0.4843 0.3745 0.074 Uiso 1 1 calc R
C15 C 0.26546(15) -0.03474(14) 0.27787(12) 0.0238(3) Uani 1 1 d .
C16 C 0.22391(16) 0.02230(16) 0.15806(13) 0.0312(4) Uani 1 1 d .
H16A H 0.2152 0.1078 0.1552 0.037 Uiso 1 1 calc R
H16B H 0.1447 0.0132 0.1446 0.037 Uiso 1 1 calc R
H16C H 0.2859 -0.0185 0.0997 0.037 Uiso 1 1 calc R
C17 C 0.27946(16) -0.17177(14) 0.28075(13) 0.0280(4) Uani 1 1 d .
H17A H 0.3051 -0.2083 0.3552 0.034 Uiso 1 1 calc R
H17B H 0.3416 -0.2119 0.2222 0.034 Uiso 1 1 calc R
H17C H 0.2004 -0.1806 0.2666 0.034 Uiso 1 1 calc R
C18 C 0.15692(15) 0.02905(15) 0.36414(13) 0.0283(4) Uani 1 1 d .
H18A H 0.1467 0.1148 0.3636 0.034 Uiso 1 1 calc R
H18B H 0.1755 -0.0068 0.4403 0.034 Uiso 1 1 calc R
H18C H 0.0807 0.0190 0.3424 0.034 Uiso 1 1 calc R
C19 C 0.75062(17) 0.30085(16) 0.23970(14) 0.0322(4) Uani 1 1 d .
C20 C 0.84993(18) 0.27694(17) 0.30846(15) 0.0379(4) Uani 1 1 d .
H20 H 0.9236 0.2955 0.2914 0.045 Uiso 1 1 calc R
C21 C 0.81789(17) 0.21901(16) 0.40937(15) 0.0353(4) Uani 1 1 d .
H21 H 0.8692 0.1923 0.4712 0.042 Uiso 1 1 calc R
C22 C 0.72765(19) 0.36279(18) 0.12083(15) 0.0410(5) Uani 1 1 d .
C23 C 0.6221(2) 0.48565(18) 0.12891(17) 0.0506(5) Uani 1 1 d .
H23A H 0.6083 0.5241 0.0531 0.061 Uiso 1 1 calc R
H23B H 0.6451 0.5375 0.1778 0.061 Uiso 1 1 calc R
H23C H 0.5464 0.4726 0.1609 0.061 Uiso 1 1 calc R
C24 C 0.8477(2) 0.3851(3) 0.0713(2) 0.0715(8) Uani 1 1 d .
H24A H 0.8341 0.4243 -0.0042 0.086 Uiso 1 1 calc R
H24B H 0.9146 0.3082 0.0658 0.086 Uiso 1 1 calc R
H24C H 0.8698 0.4367 0.1211 0.086 Uiso 1 1 calc R
C25 C 0.6917(3) 0.2811(2) 0.04100(17) 0.0654(7) Uani 1 1 d .
H25A H 0.6774 0.3210 -0.0341 0.078 Uiso 1 1 calc R
H25B H 0.6165 0.2667 0.0724 0.078 Uiso 1 1 calc R
H25C H 0.7587 0.2043 0.0346 0.078 Uiso 1 1 calc R
O1 O 0.41819(10) -0.05083(9) 0.44041(8) 0.0214(2) Uani 1 1 d .
H1 H 0.388(2) -0.102(2) 0.4687(18) 0.050 Uiso 1 1 d .
B1 B 0.39393(16) -0.01777(15) 0.31714(14) 0.0212(3) Uani 1 1 d .
Li1 Li 0.6028(3) -0.0883(2) 0.4619(2) 0.0261(6) Uani 1 1 d .

loop_
_atom_site_aniso_label
_atom_site_aniso_U_11
_atom_site_aniso_U_22
_atom_site_aniso_U_33
_atom_site_aniso_U_23
_atom_site_aniso_U_13
_atom_site_aniso_U_12
N1 0.0225(7) 0.0277(7) 0.0232(6) 0.0016(5) -0.0057(5) -0.0097(6)
N2 0.0238(7) 0.0287(7) 0.0210(6) -0.0006(5) -0.0049(5) -0.0117(6)
N3 0.0233(7) 0.0228(6) 0.0248(6) 0.0002(5) -0.0047(5) -0.0089(6)
N4 0.0268(7) 0.0259(7) 0.0196(6) 0.0024(5) -0.0055(5) -0.0128(6)
N5 0.0343(8) 0.0350(8) 0.0286(7) 0.0034(6) -0.0052(6) -0.0119(7)
N6 0.0331(8) 0.0418(8) 0.0283(7) 0.0032(6) -0.0063(6) -0.0150(7)
C1 0.0268(9) 0.0296(8) 0.0203(7) 0.0011(6) -0.0012(6) -0.0112(7)
C2 0.0325(10) 0.0505(11) 0.0223(8) -0.0078(7) 0.0009(7) -0.0161(9)
C3 0.0320(9) 0.0459(10) 0.0212(8) -0.0056(7) -0.0034(7) -0.0170(8)
C4 0.0246(8) 0.0231(8) 0.0317(8) 0.0042(6) -0.0051(6) -0.0102(7)
C5 0.0426(10) 0.0300(9) 0.0308(9) 0.0101(7) -0.0096(7) -0.0201(8)
C6 0.0404(10) 0.0357(9) 0.0209(8) 0.0048(6) -0.0058(7) -0.0204(8)
C7 0.0238(9) 0.0397(9) 0.0251(8) 0.0009(7) -0.0024(6) -0.0090(8)
C8 0.0362(11) 0.0509(12) 0.0460(11) -0.0064(9) -0.0022(9) -0.0030(10)
C9 0.0367(11) 0.0710(14) 0.0384(10) 0.0125(9) -0.0042(8) -0.0268(11)
C10 0.0279(10) 0.0574(12) 0.0310(9) -0.0040(8) -0.0046(7) -0.0152(9)
C11 0.0354(10) 0.0211(8) 0.0407(10) 0.0010(7) 0.0003(7) -0.0075(7)
C12 0.111(2) 0.0326(11) 0.0670(15) -0.0107(10) 0.0292(14) -0.0358(13)
C13 0.0651(14) 0.0338(10) 0.0481(11) -0.0116(8) -0.0097(10) -0.0125(10)
C14 0.0445(14) 0.0516(13) 0.0762(16) -0.0119(11) -0.0004(11) 0.0005(11)
C15 0.0256(8) 0.0264(8) 0.0219(7) 0.0019(6) -0.0057(6) -0.0115(7)
C16 0.0318(9) 0.0384(9) 0.0287(8) 0.0069(7) -0.0132(7) -0.0175(8)
C17 0.0315(9) 0.0301(8) 0.0271(8) -0.0011(6) -0.0044(7) -0.0157(7)
C18 0.0228(8) 0.0314(9) 0.0323(8) 0.0003(7) -0.0060(6) -0.0105(7)
C19 0.0345(10) 0.0324(9) 0.0284(8) -0.0034(7) 0.0036(7) -0.0098(8)
C20 0.0322(10) 0.0417(10) 0.0409(10) 0.0027(8) 0.0002(8) -0.0149(9)
C21 0.0328(10) 0.0380(10) 0.0350(9) 0.0040(7) -0.0077(7) -0.0114(8)
C22 0.0494(12) 0.0441(11) 0.0268(9) 0.0017(7) 0.0022(8) -0.0135(9)
C23 0.0672(15) 0.0442(11) 0.0363(10) 0.0093(8) -0.0058(10) -0.0143(11)
C24 0.0694(17) 0.098(2) 0.0443(13) 0.0174(12) 0.0138(12) -0.0315(16)
C25 0.107(2) 0.0577(14) 0.0300(10) -0.0050(9) -0.0108(12) -0.0232(14)
O1 0.0241(6) 0.0233(5) 0.0193(5) 0.0027(4) -0.0043(4) -0.0111(5)
B1 0.0221(9) 0.0234(8) 0.0192(8) 0.0015(6) -0.0041(6) -0.0085(7)
Li1 0.0284(14) 0.0274(13) 0.0228(13) 0.0004(10) -0.0043(10) -0.0093(12)

loop_
_atom_type_symbol
_atom_type_description
_atom_type_scat_dispersion_real
_atom_type_scat_dispersion_imag
_atom_type_scat_source
C C 0.0033 0.0016 'International Tables Vol C Tables 4.2.6.8 and 6.1.1.4'
H H 0.0000 0.0000 'International Tables Vol C Tables 4.2.6.8 and 6.1.1.4'
Li Li -0.0003 0.0001 'International Tables Vol C Tables 4.2.6.8 and 6.1.1.4'
B B 0.0013 0.0007 'International Tables Vol C Tables 4.2.6.8 and 6.1.1.4'
N N 0.0061 0.0033 'International Tables Vol C Tables 4.2.6.8 and 6.1.1.4'
O O 0.0106 0.0060 'International Tables Vol C Tables 4.2.6.8 and 6.1.1.4'

loop_
_geom_angle_atom_site_label_1
_geom_angle_atom_site_label_2
_geom_angle_atom_site_label_3
_geom_angle
_geom_angle_site_symmetry_1
_geom_angle_site_symmetry_3
C1 N1 N2 107.21(12) . .
C1 N1 Li1 139.36(13) . .
N2 N1 Li1 108.47(12) . .
C3 N2 N1 108.85(13) . .
C3 N2 B1 133.83(13) . .
N1 N2 B1 116.90(11) . .
C4 N3 N4 106.74(12) . .
C4 N3 Li1 141.77(12) . 2_656
N4 N3 Li1 106.48(12) . 2_656
C6 N4 N3 109.55(12) . .
C6 N4 B1 128.49(12) . .
N3 N4 B1 121.53(11) . .
C21 N5 N6 103.31(13) . .
C19 N6 N5 113.57(14) . .
C19 N6 H6 123.2 . .
N5 N6 H6 123.2 . .
N1 C1 C2 109.50(14) . .
N1 C1 C7 122.50(13) . .
C2 C1 C7 128.00(14) . .
C3 C2 C1 105.37(14) . .
C3 C2 H2 127.3 . .
C1 C2 H2 127.3 . .
N2 C3 C2 109.07(14) . .
N2 C3 H3 125.5 . .
C2 C3 H3 125.5 . .
N3 C4 C5 109.89(14) . .
N3 C4 C11 120.85(14) . .
C5 C4 C11 129.24(14) . .
C6 C5 C4 105.12(13) . .
C6 C5 H5 127.4 . .
C4 C5 H5 127.4 . .
N4 C6 C5 108.71(14) . .
N4 C6 H6A 125.6 . .
C5 C6 H6A 125.6 . .
C1 C7 C10 111.16(13) . .
C1 C7 C8 109.36(14) . .
C10 C7 C8 109.37(15) . .
C1 C7 C9 108.68(14) . .
C10 C7 C9 109.01(14) . .
C8 C7 C9 109.23(16) . .
C7 C8 H8A 109.5 . .
C7 C8 H8B 109.5 . .
H8A C8 H8B 109.5 . .
C7 C8 H8C 109.5 . .
H8A C8 H8C 109.5 . .
H8B C8 H8C 109.5 . .
C7 C9 H9A 109.5 . .
C7 C9 H9B 109.5 . .
H9A C9 H9B 109.5 . .
C7 C9 H9C 109.5 . .
H9A C9 H9C 109.5 . .
H9B C9 H9C 109.5 . .
C7 C10 H10A 109.5 . .
C7 C10 H10B 109.5 . .
H10A C10 H10B 109.5 . .
C7 C10 H10C 109.5 . .
H10A C10 H10C 109.5 . .
H10B C10 H10C 109.5 . .
C4 C11 C12 109.82(15) . .
C4 C11 C13 111.09(14) . .
C12 C11 C13 108.64(17) . .
C4 C11 C14 108.53(15) . .
C12 C11 C14 109.79(18) . .
C13 C11 C14 108.96(17) . .
C11 C12 H12A 109.5 . .
C11 C12 H12B 109.5 . .
H12A C12 H12B 109.5 . .
C11 C12 H12C 109.5 . .
H12A C12 H12C 109.5 . .
H12B C12 H12C 109.5 . .
C11 C13 H13A 109.5 . .
C11 C13 H13B 109.5 . .
H13A C13 H13B 109.5 . .
C11 C13 H13C 109.5 . .
H13A C13 H13C 109.5 . .
H13B C13 H13C 109.5 . .
C11 C14 H14A 109.5 . .
C11 C14 H14B 109.5 . .
H14A C14 H14B 109.5 . .
C11 C14 H14C 109.5 . .
H14A C14 H14C 109.5 . .
H14B C14 H14C 109.5 . .
C18 C15 C16 105.80(13) . .
C18 C15 C17 108.22(12) . .
C16 C15 C17 108.73(12) . .
C18 C15 B1 108.61(12) . .
C16 C15 B1 115.21(12) . .
C17 C15 B1 110.00(13) . .
C15 C16 H16A 109.5 . .
C15 C16 H16B 109.5 . .
H16A C16 H16B 109.5 . .
C15 C16 H16C 109.5 . .
H16A C16 H16C 109.5 . .
H16B C16 H16C 109.5 . .
C15 C17 H17A 109.5 . .
C15 C17 H17B 109.5 . .
H17A C17 H17B 109.5 . .
C15 C17 H17C 109.5 . .
H17A C17 H17C 109.5 . .
H17B C17 H17C 109.5 . .
C15 C18 H18A 109.5 . .
C15 C18 H18B 109.5 . .
H18A C18 H18B 109.5 . .
C15 C18 H18C 109.5 . .
H18A C18 H18C 109.5 . .
H18B C18 H18C 109.5 . .
N6 C19 C20 105.17(15) . .
N6 C19 C22 123.30(16) . .
C20 C19 C22 131.52(16) . .
C19 C20 C21 105.85(16) . .
C19 C20 H20 127.1 . .
C21 C20 H20 127.1 . .
N5 C21 C20 112.11(16) . .
N5 C21 H21 123.9 . .
C20 C21 H21 123.9 . .
C19 C22 C23 110.16(14) . .
C19 C22 C24 108.83(17) . .
C23 C22 C24 108.91(18) . .
C19 C22 C25 110.05(16) . .
C23 C22 C25 109.35(19) . .
C24 C22 C25 109.52(18) . .
C22 C23 H23A 109.5 . .
C22 C23 H23B 109.5 . .
H23A C23 H23B 109.5 . .
C22 C23 H23C 109.5 . .
H23A C23 H23C 109.5 . .
H23B C23 H23C 109.5 . .
C22 C24 H24A 109.5 . .
C22 C24 H24B 109.5 . .
H24A C24 H24B 109.5 . .
C22 C24 H24C 109.5 . .
H24A C24 H24C 109.5 . .
H24B C24 H24C 109.5 . .
C22 C25 H25A 109.5 . .
C22 C25 H25B 109.5 . .
H25A C25 H25B 109.5 . .
C22 C25 H25C 109.5 . .
H25A C25 H25C 109.5 . .
H25B C25 H25C 109.5 . .
B1 O1 Li1 115.13(11) . 2_656
B1 O1 Li1 109.15(11) . .
Li1 O1 Li1 84.04(12) 2_656 .
B1 O1 H1 114.4(14) . .
Li1 O1 H1 115.1(15) 2_656 .
Li1 O1 H1 115.3(16) . .
O1 B1 N2 106.97(12) . .
O1 B1 N4 104.16(11) . .
N2 B1 N4 104.58(11) . .
O1 B1 C15 114.10(12) . .
N2 B1 C15 114.90(12) . .
N4 B1 C15 111.16(12) . .
O1 Li1 N3 86.87(11) 2_656 2_656
O1 Li1 N1 129.94(14) 2_656 .
N3 Li1 N1 139.34(15) 2_656 .
O1 Li1 O1 95.96(12) 2_656 .
N3 Li1 O1 108.29(13) 2_656 .
N1 Li1 O1 86.94(11) . .
O1 Li1 Li1 48.73(9) 2_656 2_656
N3 Li1 Li1 101.35(14) 2_656 2_656
N1 Li1 Li1 115.70(16) . 2_656
O1 Li1 Li1 47.24(9) . 2_656

loop_
_geom_bond_atom_site_label_1
_geom_bond_atom_site_label_2
_geom_bond_distance
_geom_bond_site_symmetry_2
N1 C1 1.337(2) .
N1 N2 1.3722(17) .
N1 Li1 2.016(3) .
N2 C3 1.3495(19) .
N2 B1 1.573(2) .
N3 C4 1.3392(19) .
N3 N4 1.3697(17) .
N3 Li1 2.013(3) 2_656
N4 C6 1.3419(19) .
N4 B1 1.581(2) .
N5 C21 1.324(2) .
N5 N6 1.3603(19) .
N6 C19 1.353(2) .
N6 H6 0.8600 .
C1 C2 1.405(2) .
C1 C7 1.510(2) .
C2 C3 1.366(2) .
C2 H2 0.9300 .
C3 H3 0.9300 .
C4 C5 1.399(2) .
C4 C11 1.519(2) .
C5 C6 1.377(2) .
C5 H5 0.9300 .
C6 H6A 0.9300 .
C7 C10 1.526(2) .
C7 C8 1.530(3) .
C7 C9 1.531(2) .
C8 H8A 0.9600 .
C8 H8B 0.9600 .
C8 H8C 0.9600 .
C9 H9A 0.9600 .
C9 H9B 0.9600 .
C9 H9C 0.9600 .
C10 H10A 0.9600 .
C10 H10B 0.9600 .
C10 H10C 0.9600 .
C11 C12 1.520(2) .
C11 C13 1.521(3) .
C11 C14 1.523(3) .
C12 H12A 0.9600 .
C12 H12B 0.9600 .
C12 H12C 0.9600 .
C13 H13A 0.9600 .
C13 H13B 0.9600 .
C13 H13C 0.9600 .
C14 H14A 0.9600 .
C14 H14B 0.9600 .
C14 H14C 0.9600 .
C15 C18 1.536(2) .
C15 C16 1.539(2) .
C15 C17 1.540(2) .
C15 B1 1.630(2) .
C16 H16A 0.9600 .
C16 H16B 0.9600 .
C16 H16C 0.9600 .
C17 H17A 0.9600 .
C17 H17B 0.9600 .
C17 H17C 0.9600 .
C18 H18A 0.9600 .
C18 H18B 0.9600 .
C18 H18C 0.9600 .
C19 C20 1.370(3) .
C19 C22 1.514(2) .
C20 C21 1.396(2) .
C20 H20 0.9300 .
C21 H21 0.9300 .
C22 C23 1.526(3) .
C22 C24 1.526(3) .
C22 C25 1.531(3) .
C23 H23A 0.9600 .
C23 H23B 0.9600 .
C23 H23C 0.9600 .
C24 H24A 0.9600 .
C24 H24B 0.9600 .
C24 H24C 0.9600 .
C25 H25A 0.9600 .
C25 H25B 0.9600 .
C25 H25C 0.9600 .
O1 B1 1.4804(18) .
O1 Li1 1.969(3) 2_656
O1 Li1 2.016(3) .
O1 H1 0.82(2) .
Li1 O1 1.969(3) 2_656
Li1 N3 2.013(3) 2_656
Li1 Li1 2.668(5) 2_656

loop_
_geom_torsion_atom_site_label_1
_geom_torsion_atom_site_label_2
_geom_torsion_atom_site_label_3
_geom_torsion_atom_site_label_4
_geom_torsion
_geom_torsion_site_symmetry_1
_geom_torsion_site_symmetry_4
C1 N1 N2 C3 -0.15(16) . .
Li1 N1 N2 C3 -160.36(13) . .
C1 N1 N2 B1 -173.79(12) . .
Li1 N1 N2 B1 26.01(16) . .
C4 N3 N4 C6 0.38(17) . .
Li1 N3 N4 C6 -160.42(13) 2_656 .
C4 N3 N4 B1 -172.68(13) . .
Li1 N3 N4 B1 26.52(17) 2_656 .
C21 N5 N6 C19 -0.02(19) . .
N2 N1 C1 C2 -0.09(17) . .
Li1 N1 C1 C2 150.37(17) . .
N2 N1 C1 C7 179.48(13) . .
Li1 N1 C1 C7 -30.1(3) . .
N1 C1 C2 C3 0.28(19) . .
C7 C1 C2 C3 -179.25(16) . .
N1 N2 C3 C2 0.34(19) . .
B1 N2 C3 C2 172.46(15) . .
C1 C2 C3 N2 -0.4(2) . .
N4 N3 C4 C5 -0.14(17) . .
Li1 N3 C4 C5 149.23(19) 2_656 .
N4 N3 C4 C11 178.29(14) . .
Li1 N3 C4 C11 -32.3(3) 2_656 .
N3 C4 C5 C6 -0.15(19) . .
C11 C4 C5 C6 -178.41(16) . .
N3 N4 C6 C5 -0.48(18) . .
B1 N4 C6 C5 171.96(14) . .
C4 C5 C6 N4 0.38(19) . .
N1 C1 C7 C10 4.5(2) . .
C2 C1 C7 C10 -175.98(17) . .
N1 C1 C7 C8 125.42(16) . .
C2 C1 C7 C8 -55.1(2) . .
N1 C1 C7 C9 -115.42(17) . .
C2 C1 C7 C9 64.1(2) . .
N3 C4 C11 C12 158.97(18) . .
C5 C4 C11 C12 -22.9(3) . .
N3 C4 C11 C13 38.8(2) . .
C5 C4 C11 C13 -143.14(18) . .
N3 C4 C11 C14 -81.0(2) . .
C5 C4 C11 C14 97.1(2) . .
N5 N6 C19 C20 -0.11(19) . .
N5 N6 C19 C22 -179.29(15) . .
N6 C19 C20 C21 0.19(19) . .
C22 C19 C20 C21 179.28(18) . .
N6 N5 C21 C20 0.1(2) . .
C19 C20 C21 N5 -0.2(2) . .
N6 C19 C22 C23 67.6(2) . .
C20 C19 C22 C23 -111.3(2) . .
N6 C19 C22 C24 -173.02(18) . .
C20 C19 C22 C24 8.0(3) . .
N6 C19 C22 C25 -53.0(2) . .
C20 C19 C22 C25 128.1(2) . .
Li1 O1 B1 N2 122.52(13) 2_656 .
Li1 O1 B1 N2 30.15(14) . .
Li1 O1 B1 N4 12.13(16) 2_656 .
Li1 O1 B1 N4 -80.25(13) . .
Li1 O1 B1 C15 -109.25(14) 2_656 .
Li1 O1 B1 C15 158.37(13) . .
C3 N2 B1 O1 149.58(16) . .
N1 N2 B1 O1 -38.78(16) . .
C3 N2 B1 N4 -100.32(18) . .
N1 N2 B1 N4 71.32(14) . .
C3 N2 B1 C15 21.8(2) . .
N1 N2 B1 C15 -166.54(12) . .
C6 N4 B1 O1 161.76(15) . .
N3 N4 B1 O1 -26.60(17) . .
C6 N4 B1 N2 49.63(19) . .
N3 N4 B1 N2 -138.73(13) . .
C6 N4 B1 C15 -74.9(2) . .
N3 N4 B1 C15 96.72(15) . .
C18 C15 B1 O1 49.98(17) . .
C16 C15 B1 O1 168.41(13) . .
C17 C15 B1 O1 -68.29(16) . .
C18 C15 B1 N2 174.05(12) . .
C16 C15 B1 N2 -67.52(17) . .
C17 C15 B1 N2 55.78(16) . .
C18 C15 B1 N4 -67.44(15) . .
C16 C15 B1 N4 50.99(17) . .
C17 C15 B1 N4 174.29(11) . .
C1 N1 Li1 O1 108.7(2) . 2_656
N2 N1 Li1 O1 -101.09(19) . 2_656
C1 N1 Li1 N3 -41.2(3) . 2_656
N2 N1 Li1 N3 109.0(2) . 2_656
C1 N1 Li1 O1 -156.09(16) . .
N2 N1 Li1 O1 -5.87(13) . .
C1 N1 Li1 Li1 165.19(16) . 2_656
N2 N1 Li1 Li1 -44.6(2) . 2_656
B1 O1 Li1 O1 114.57(12) . 2_656
Li1 O1 Li1 O1 0.0 2_656 2_656
B1 O1 Li1 N3 -156.77(12) . 2_656
Li1 O1 Li1 N3 88.66(13) 2_656 2_656
B1 O1 Li1 N1 -15.29(13) . .
Li1 O1 Li1 N1 -129.86(14) 2_656 .
B1 O1 Li1 Li1 114.57(12) . 2_656
